data_2007735
loop_
_publ_author_name
'Siero\'n, Les\/law'
'Bukowska-Strzy\.zewska, Maria'

_publ_section_title
;Poly[bis(benzimidazole-<i>N</i>^3^)copper(II)-\m-acetylenedicarboxylato-<i>O</i>:<i>O</i>'-\m-aqua]
 and
 Poly[bis(benzimidazole-<i>N</i>^3^)copper(II)-\m-aqua-\m-fumarato-<i>O</i>:<i>O</i>']
;
_journal_issue 10
_journal_name_full 'Acta Crystallographica Section C'
_journal_page_first 1431
_journal_page_last 1435
_journal_paper_doi 10.1107/S0108270198004880
_journal_volume 54
_journal_year 1998
_chemical_formula_moiety '[Cu (C4 H2 O4) (C7 H6 N2)2 (H2 O)]'
_chemical_formula_sum 'C18 H16 Cu N4 O5'
_chemical_formula_weight 431.89
_chemical_name_systematic
;
Poly[bis(benzimidazole-N^3^)copper(II)-\m-aqua-\m-fumarato-O:O']
;
_space_group_IT_number 15
_symmetry_cell_setting monoclinic
_symmetry_space_group_name_Hall '-C 2yc'
_symmetry_space_group_name_H-M 'C 1 2/c 1'
_cell_angle_alpha 90
_cell_angle_beta 100.090(10)
_cell_angle_gamma 90
_cell_formula_units_Z 4
_cell_length_a 12.941(2)
_cell_length_b 13.292(2)
_cell_length_c 10.398(2)
_cell_measurement_reflns_used 30
_cell_measurement_temperature 293(2)
_cell_measurement_theta_max 13.0
_cell_measurement_theta_min 4.0
_cell_volume 1760.9(5)
_computing_cell_refinement 'P3/PC Diffractometer Program'
_computing_data_collection 'P3/PC Diffractometer Program (Siemens, 1989)'
_computing_data_reduction 'XDISK in SHELXTL/PC (Sheldrick, 1990)'
_computing_molecular_graphics 'XP in SHELXTL/PC'
_computing_publication_material SHELXL97
_computing_structure_refinement 'SHELXL97 (Sheldrick, 1997b)'
_computing_structure_solution 'SHELXS97 (Sheldrick, 1997a)'
_diffrn_ambient_temperature 293(2)
_diffrn_measurement_device 'Siemens P3 diffractometer'
_diffrn_measurement_method \w/2\q
_diffrn_radiation_monochromator graphite
_diffrn_radiation_source 'FK60-10 Siemens Mo tube'
_diffrn_radiation_type 'Mo K\a'
_diffrn_radiation_wavelength 0.71073
_diffrn_reflns_av_R_equivalents 0.016
_diffrn_reflns_av_sigmaI/netI 0.029
_diffrn_reflns_limit_h_max 16
_diffrn_reflns_limit_h_min 0
_diffrn_reflns_limit_k_max 16
_diffrn_reflns_limit_k_min 0
_diffrn_reflns_limit_l_max 13
_diffrn_reflns_limit_l_min -13
_diffrn_reflns_number 2000
_diffrn_reflns_reduction_process
;
 ?
;
_diffrn_reflns_theta_max 27.0
_diffrn_reflns_theta_min 2.2
_diffrn_standards_decay_% none
_diffrn_standards_interval_count 100
_diffrn_standards_number 3
_exptl_absorpt_coefficient_mu 1.28
_exptl_absorpt_correction_T_max 0.825
_exptl_absorpt_correction_T_min 0.703
_exptl_absorpt_correction_type '\y scan'
_exptl_absorpt_process_details 'North et al., 1968'
_exptl_crystal_colour Blue
_exptl_crystal_density_diffrn 1.629
_exptl_crystal_density_meas ?
_exptl_crystal_description Prism
_exptl_crystal_F_000 884
_exptl_crystal_size_max 0.70
_exptl_crystal_size_mid 0.25
_exptl_crystal_size_min 0.15
_refine_diff_density_max 0.262
_refine_diff_density_min -0.347
_refine_ls_extinction_method none
_refine_ls_goodness_of_fit_ref 1.063
_refine_ls_hydrogen_treatment refall
_refine_ls_matrix_type full
_refine_ls_number_constraints 0
_refine_ls_number_parameters 161
_refine_ls_number_reflns 1917
_refine_ls_number_restraints 0
_refine_ls_restrained_S_all 1.063
_refine_ls_R_factor_all 0.048
_refine_ls_R_factor_gt 0.035
_refine_ls_shift/su_max 0.000
_refine_ls_shift/su_mean 0.000
_refine_ls_structure_factor_coef Fsqd
_refine_ls_weighting_details 'w = 1/[\s^2^(Fo^2^)+(0.0319P)^2^+3.0416P] where P=(Fo^2^+2Fc^2^)/3'
_refine_ls_weighting_scheme calc
_refine_ls_wR_factor_obs 0.076
_refine_ls_wR_factor_ref 0.079
_reflns_number_gt 1563
_reflns_number_total 1917
_reflns_threshold_expression I>2\s(I)
_cod_data_source_file ka1272.cif
_cod_data_source_block II
_cod_depositor_comments
;
The following automatic conversions were performed:
'_symmetry_cell_setting' value 'Monoclinic' changed to 'monoclinic'
according to '/home/saulius/struct/CIF-dictionaries/cif_core.dic'
dictionary named 'cif_core.dic' version 2.4.1 from 2010-06-29.

Automatic conversion script
Id: cif_fix_enum 1527 2010-12-29 10:47:43Z saulius 

The following automatic conversions were performed:

'_symmetry_cell_setting' value 'Monoclinic' changed to 'monoclinic'
according to /home/saulius/struct/CIF-dictionaries/cif_core.dic
dictionary named 'cif_core.dic' version 2.4.1 from 2010-06-29.

Automatic conversion script
Id: cif_fix_values 1715 2011-07-08 13:25:40Z adriana 

The following automatic conversions were performed:

'_exptl_crystal_density_meas' value 'not measured' was changed to '?'
- the value is perceived as not measured.

Automatic conversion script
Id: cif_fix_values 3008 2015-01-20 13:52:24Z robertas 

The following automatic conversions were performed:

'_refine_ls_weighting_scheme' value 'w =
1/[\s^2^(Fo^2^)+(0.0319P)^2^+3.0416P] where P=(Fo^2^+2Fc^2^)/3' was
changed to 'calc'. New tag '_refine_ls_weighting_details' was
created. The value of the new tag was set to 'w =
1/[\s^2^(Fo^2^)+(0.0319P)^2^+3.0416P] where P=(Fo^2^+2Fc^2^)/3'.

Automatic conversion script
Id: cif_fix_values 3143 2015-03-26 13:38:13Z robertas 
;
_cod_original_sg_symbol_H-M 'C 2/c'
_cod_database_code 2007735

loop_
_symmetry_equiv_pos_as_xyz
'x, y, z'
'-x, y, -z+1/2'
'x+1/2, y+1/2, z'
'-x+1/2, y+1/2, -z+1/2'
'-x, -y, -z'
'x, -y, z-1/2'
'-x+1/2, -y+1/2, -z'
'x+1/2, -y+1/2, z-1/2'

loop_
_atom_site_label
_atom_site_fract_x
_atom_site_fract_y
_atom_site_fract_z
_atom_site_U_iso_or_equiv
_atom_site_adp_type
_atom_site_calc_flag
_atom_site_refinement_flags
_atom_site_occupancy
_atom_site_disorder_assembly
_atom_site_disorder_group
_atom_site_type_symbol
Cu 0 0.5 0 0.02384(13) Uani d S 1 . . Cu
O1 0 0.5453(2) 0.25 0.0319(6) Uani d S 1 . . O
O2 -0.07246(13) 0.37887(12) 0.04052(16) 0.0270(4) Uani d . 1 . . O
O3 -0.14417(16) 0.32996(15) -0.16071(18) 0.0409(5) Uani d . 1 . . O
N1 0.13576(15) 0.42477(15) 0.05563(19) 0.0253(4) Uani d . 1 . . N
N3 0.24643(18) 0.31795(17) 0.1727(2) 0.0333(5) Uani d . 1 . . N
C2 0.1504(2) 0.3601(2) 0.1528(3) 0.0313(6) Uani d . 1 . . C
C4 0.2998(2) 0.35642(19) 0.0806(2) 0.0300(5) Uani d . 1 . . C
C5 0.4003(2) 0.3389(2) 0.0558(3) 0.0433(7) Uani d . 1 . . C
C6 0.4280(3) 0.3899(3) -0.0470(4) 0.0542(9) Uani d . 1 . . C
C7 0.3590(3) 0.4566(3) -0.1233(4) 0.0521(8) Uani d . 1 . . C
C8 0.2601(2) 0.4741(2) -0.0975(3) 0.0387(7) Uani d . 1 . . C
C9 0.23025(19) 0.42381(18) 0.0061(2) 0.0272(5) Uani d . 1 . . C
C10 -0.13374(17) 0.32638(17) -0.0402(2) 0.0235(5) Uani d . 1 . . C
C11 -0.20004(19) 0.25624(18) 0.0222(2) 0.0262(5) Uani d . 1 . . C
H1 -0.047(3) 0.582(3) 0.264(4) 0.075(13) Uiso d . 1 . . H
H2 0.098(2) 0.342(2) 0.211(3) 0.038(8) Uiso d . 1 . . H
H3 0.270(2) 0.273(2) 0.226(3) 0.043(9) Uiso d . 1 . . H
H5 0.444(2) 0.299(2) 0.106(3) 0.045(9) Uiso d . 1 . . H
H6 0.498(3) 0.380(3) -0.077(4) 0.074(12) Uiso d . 1 . . H
H7 0.380(3) 0.486(3) -0.195(4) 0.066(11) Uiso d . 1 . . H
H8 0.213(3) 0.518(2) -0.144(3) 0.052(10) Uiso d . 1 . . H
H11 -0.167(2) 0.222(2) 0.100(3) 0.029(7) Uiso d . 1 . . H

loop_
_atom_site_aniso_label
_atom_site_aniso_U_11
_atom_site_aniso_U_22
_atom_site_aniso_U_33
_atom_site_aniso_U_12
_atom_site_aniso_U_13
_atom_site_aniso_U_23
Cu 0.01716(19) 0.01890(19) 0.0330(2) -0.00522(18) -0.00245(14) 0.00395(18)
O1 0.0279(14) 0.0292(13) 0.0396(15) 0 0.0083(12) 0
O2 0.0246(8) 0.0226(8) 0.0322(9) -0.0091(7) 0.0009(7) 0.0019(7)
O3 0.0498(12) 0.0458(11) 0.0284(10) -0.0263(10) 0.0102(8) -0.0036(8)
N1 0.0232(10) 0.0264(10) 0.0251(10) -0.0023(8) 0.0013(8) 0.0024(8)
N3 0.0356(12) 0.0345(12) 0.0280(11) 0.0109(10) 0.0002(9) 0.0055(10)
C2 0.0343(14) 0.0300(13) 0.0291(13) 0.0028(11) 0.0038(11) 0.0023(11)
C4 0.0279(13) 0.0299(12) 0.0299(13) 0.0031(10) -0.0009(10) -0.0033(10)
C5 0.0292(14) 0.0431(17) 0.0563(19) 0.0099(13) 0.0035(13) -0.0019(14)
C6 0.0355(17) 0.058(2) 0.073(2) 0.0030(15) 0.0209(16) -0.0011(18)
C7 0.0415(17) 0.0577(19) 0.063(2) -0.0005(16) 0.0241(16) 0.0118(17)
C8 0.0357(14) 0.0361(15) 0.0450(16) 0.0000(11) 0.0089(13) 0.0103(12)
C9 0.0247(12) 0.0251(12) 0.0301(12) -0.0003(9) 0.0000(10) -0.0017(10)
C10 0.0186(10) 0.0203(11) 0.0324(12) -0.0034(9) 0.0069(9) -0.0018(9)
C11 0.0269(12) 0.0238(11) 0.0281(12) -0.0064(10) 0.0057(10) -0.0006(10)

loop_
_atom_type_symbol
_atom_type_description
_atom_type_scat_dispersion_real
_atom_type_scat_dispersion_imag
_atom_type_scat_source
O O 0.0106 0.0060 'International Tables Vol C Tables 4.2.6.8 and 6.1.1.4'
N N 0.0061 0.0033 'International Tables Vol C Tables 4.2.6.8 and 6.1.1.4'
Cu Cu 0.3201 1.2651 'International Tables Vol C Tables 4.2.6.8 and 6.1.1.4'
H H 0.0000 0.0000 'International Tables Vol C Tables 4.2.6.8 and 6.1.1.4'
C C 0.0033 0.0016 'International Tables Vol C Tables 4.2.6.8 and 6.1.1.4'

loop_
_geom_angle_atom_site_label_1
_geom_angle_atom_site_label_2
_geom_angle_atom_site_label_3
_geom_angle_site_symmetry_1
_geom_angle_site_symmetry_3
_geom_angle
_geom_angle_publ_flag
O1 Cu O2 . . 83.88(7) y
O1 Cu N1 . . 88.92(7) y
O2 Cu N1 . . 87.49(7) y
Cu O1 Cu . 2_555 153.93(12) y
Cu O1 H1 . . 116(3) ?
C10 O2 Cu . . 125.81(15) y
C2 N1 C9 . . 104.9(2) y
C2 N1 Cu . . 123.08(18) y
C9 N1 Cu . . 131.97(16) y
C2 N3 C4 . . 107.6(2) y
C2 N3 H3 . . 128(2) ?
C4 N3 H3 . . 124(2) ?
N1 C2 N3 . . 113.3(2) y
N1 C2 H2 . . 126.3(17) ?
N3 C2 H2 . . 120.4(17) ?
N3 C4 C5 . . 131.9(3) y
N3 C4 C9 . . 105.7(2) y
C5 C4 C9 . . 122.4(3) ?
C6 C5 C4 . . 116.4(3) ?
C6 C5 H5 . . 123(2) ?
C4 C5 H5 . . 121(2) ?
C5 C6 C7 . . 121.8(3) ?
C5 C6 H6 . . 123(2) ?
C7 C6 H6 . . 115(2) ?
C8 C7 C6 . . 121.4(3) ?
C8 C7 H7 . . 121(2) ?
C6 C7 H7 . . 118(2) ?
C7 C8 C9 . . 117.9(3) ?
C7 C8 H8 . . 124(2) ?
C9 C8 H8 . . 118(2) ?
C8 C9 C4 . . 120.1(2) ?
C8 C9 N1 . . 131.4(2) ?
N1 C9 C4 . . 108.6(2) y
O2 C10 O3 . . 126.7(2) y
O2 C10 C11 . . 113.6(2) y
O3 C10 C11 . . 119.7(2) y
C11 C11 C10 7_455 . 122.4(3) ?
C11 C11 H11 7_455 . 120.7(16) ?
C10 C11 H11 . . 116.9(16) ?

loop_
_geom_bond_atom_site_label_1
_geom_bond_atom_site_label_2
_geom_bond_site_symmetry_2
_geom_bond_distance
_geom_bond_publ_flag
Cu O1 . 2.6683(7) y
Cu O2 . 1.9461(15) y
Cu N1 . 2.016(2) y
O1 H1 . 0.81(3) ?
O2 C10 . 1.260(3) y
O3 C10 . 1.238(3) y
N1 C2 . 1.315(3) y
N1 C9 . 1.407(3) y
N3 C2 . 1.346(3) y
N3 C4 . 1.373(3) y
N3 H3 . 0.83(3) ?
C2 H2 . 1.01(3) ?
C4 C5 . 1.389(4) ?
C4 C9 . 1.403(3) ?
C5 C6 . 1.367(5) ?
C5 H5 . 0.88(3) ?
C6 C7 . 1.402(5) ?
C6 H6 . 1.01(4) ?
C7 C8 . 1.373(4) ?
C7 H7 . 0.93(4) ?
C8 C9 . 1.379(4) ?
C8 H8 . 0.91(3) ?
C10 C11 . 1.490(3) ?
C11 C11 7_455 1.305(5) ?
C11 H11 . 0.96(3) ?

loop_
_geom_hbond_atom_site_label_D
_geom_hbond_atom_site_label_H
_geom_hbond_atom_site_label_A
_geom_hbond_site_symmetry_A
_geom_hbond_distance_DH
_geom_hbond_distance_HA
_geom_hbond_distance_DA
_geom_hbond_angle_DHA
O1 H1 O3 6_566 0.81(3) 1.98(4) 2.775(2) 167(4)
N3 H3 O3 8_556 0.83(3) 2.02(3) 2.831(3) 167(3)
